data_4500858
loop_
_publ_author_name
'Qin, Ling'
'Hu, Jin-Song'
'Li, Yi-Zhi'
'Zheng, He-Gen'

_publ_section_title
;
 Three New Coordination Polymers Based on One Reduced Symmetry Tripodal
 Linker
;
_journal_issue 7
_journal_name_full 'Crystal Growth &amp; Design'
_journal_page_first 3115
_journal_paper_doi 10.1021/cg2003673
_journal_volume 11
_journal_year 2011
_chemical_formula_moiety 'C46 H39 Cd3 N O17'
_chemical_formula_sum 'C46 H39 Cd3 N O17'
_chemical_formula_weight 1214.98
_chemical_name_systematic
; 
 ? 
;
_space_group_IT_number 2
_symmetry_cell_setting triclinic
_symmetry_space_group_name_Hall '-P 1'
_symmetry_space_group_name_H-M 'P -1'
_atom_sites_solution_hydrogens geom
_atom_sites_solution_primary direct
_atom_sites_solution_secondary difmap
_audit_creation_method SHELXL-97
_cell_angle_alpha 62.412(4)
_cell_angle_beta 81.392(4)
_cell_angle_gamma 89.538(4)
_cell_formula_units_Z 2
_cell_length_a 7.1422(16)
_cell_length_b 21.211(5)
_cell_length_c 22.181(5)
_cell_measurement_reflns_used 2671
_cell_measurement_temperature 291(2)
_cell_measurement_theta_max 22.759
_cell_measurement_theta_min 2.78
_cell_volume 2937.5(12)
_computing_cell_refinement 'Bruker SMART'
_computing_data_collection 'Bruker SMART'
_computing_data_reduction 'Bruker SAINT'
_computing_molecular_graphics 'Bruker SHELXTL'
_computing_publication_material 'Bruker SHELXTL'
_computing_structure_refinement 'SHELXL-97 (Sheldrick, 1997)'
_computing_structure_solution 'SHELXS-97 (Sheldrick, 1990)'
_diffrn_ambient_temperature 291(2)
_diffrn_measured_fraction_theta_full 0.981
_diffrn_measured_fraction_theta_max 0.981
_diffrn_radiation_monochromator graphite
_diffrn_radiation_source 'fine-focus sealed tube'
_diffrn_radiation_type MoK\a
_diffrn_radiation_wavelength 0.71073
_diffrn_reflns_av_R_equivalents 0.0318
_diffrn_reflns_av_sigmaI/netI 0.0879
_diffrn_reflns_limit_h_max 8
_diffrn_reflns_limit_h_min -8
_diffrn_reflns_limit_k_max 23
_diffrn_reflns_limit_k_min -25
_diffrn_reflns_limit_l_max 23
_diffrn_reflns_limit_l_min -26
_diffrn_reflns_number 14654
_diffrn_reflns_theta_full 25.00
_diffrn_reflns_theta_max 25.00
_diffrn_reflns_theta_min 1.83
_exptl_absorpt_coefficient_mu 1.135
_exptl_absorpt_correction_T_max 0.7884
_exptl_absorpt_correction_T_min 0.7418
_exptl_absorpt_correction_type multi-scan
_exptl_absorpt_process_details 'SADABS; Bruker, 2000'
_exptl_crystal_colour colourless
_exptl_crystal_density_diffrn 1.374
_exptl_crystal_density_method 'not measured'
_exptl_crystal_description block
_exptl_crystal_F_000 1204
_exptl_crystal_size_max 0.28
_exptl_crystal_size_mid 0.24
_exptl_crystal_size_min 0.22
_platon_squeeze_details
;
;
_refine_diff_density_max 1.540
_refine_diff_density_min -0.885
_refine_diff_density_rms 0.100
_refine_ls_extinction_method none
_refine_ls_goodness_of_fit_ref 1.058
_refine_ls_hydrogen_treatment constr
_refine_ls_matrix_type full
_refine_ls_number_parameters 607
_refine_ls_number_reflns 10173
_refine_ls_number_restraints 0
_refine_ls_restrained_S_all 1.058
_refine_ls_R_factor_all 0.0856
_refine_ls_R_factor_gt 0.0518
_refine_ls_shift/su_max 0.000
_refine_ls_shift/su_mean 0.000
_refine_ls_structure_factor_coef Fsqd
_refine_ls_weighting_details 'calc w=1/[\s^2^(Fo^2^)+(0.0900P)^2^+0.0766P] where P=(Fo^2^+2Fc^2^)/3'
_refine_ls_weighting_scheme calc
_refine_ls_wR_factor_gt 0.1452
_refine_ls_wR_factor_ref 0.1696
_reflns_number_gt 5984
_reflns_number_total 10173
_reflns_threshold_expression >2sigma(I)
_cod_data_source_file cg2003673_si_002.cif
_cod_data_source_block 2
_cod_depositor_comments
;
The following automatic conversions were performed:

'_symmetry_cell_setting' value 'Triclinic' changed to 'triclinic'
according to /home/saulius/struct/CIF-dictionaries/cif_core.dic
dictionary named 'cif_core.dic' version 2.4.1 from 2010-06-29.

Automatic conversion script
Id: cif_fix_values 1715 2011-07-08 13:25:40Z adriana 

The following automatic conversions were performed:

'_refine_ls_hydrogen_treatment' value 'constra' was replaced with the
value 'constr' as specified in the replacement file
'src/cod-tools/trunk/data/replacement-values/replacement_values.lst'.

Automatic conversion script
Id: cif_fix_values 5376 2017-05-30 11:51:03Z andrius 
;
_cod_original_cell_volume 2937.4(11)
_cod_original_sg_symbol_H-M 'P-1  '
_cod_database_code 4500858

loop_
_symmetry_equiv_pos_as_xyz
'x, y, z'
'-x, -y, -z'

loop_
_atom_site_label
_atom_site_type_symbol
_atom_site_fract_x
_atom_site_fract_y
_atom_site_fract_z
_atom_site_U_iso_or_equiv
_atom_site_adp_type
_atom_site_occupancy
_atom_site_symmetry_multiplicity
_atom_site_calc_flag
_atom_site_refinement_flags
C1 C 1.4736(10) 0.1024(3) 0.0764(3) 0.0448(17) Uani 1 1 d .
C2 C 1.3209(10) 0.1025(4) 0.1318(4) 0.0453(17) Uani 1 1 d .
C3 C 1.1361(12) 0.0951(5) 0.1265(4) 0.060(2) Uani 1 1 d .
H3 H 1.1064 0.0911 0.0889 0.071 Uiso 1 1 calc R
C4 C 0.9927(11) 0.0936(4) 0.1762(4) 0.0532(19) Uani 1 1 d .
H4 H 0.8669 0.0844 0.1746 0.064 Uiso 1 1 calc R
C5 C 1.0390(11) 0.1061(4) 0.2294(3) 0.0463(17) Uani 1 1 d .
C6 C 1.2286(10) 0.1188(3) 0.2319(4) 0.0418(16) Uani 1 1 d .
H6 H 1.2616 0.1283 0.2660 0.050 Uiso 1 1 calc R
C7 C 1.3702(11) 0.1167(4) 0.1801(3) 0.0486(18) Uani 1 1 d .
H7 H 1.4977 0.1253 0.1802 0.058 Uiso 1 1 calc R
C8 C 0.8854(10) 0.1110(4) 0.2811(4) 0.0462(17) Uani 1 1 d .
C9 C 0.8966(10) 0.1614(3) 0.3030(3) 0.0416(16) Uani 1 1 d .
H9 H 1.0010 0.1945 0.2843 0.050 Uiso 1 1 calc R
C10 C 0.7567(11) 0.1649(4) 0.3524(4) 0.0493(18) Uani 1 1 d .
C11 C 0.6066(10) 0.1128(4) 0.3813(3) 0.0423(16) Uani 1 1 d .
H11 H 0.5140 0.1131 0.4154 0.051 Uiso 1 1 calc R
C12 C 0.5897(9) 0.0608(3) 0.3614(4) 0.0383(15) Uani 1 1 d .
C13 C 0.7317(10) 0.0621(4) 0.3101(4) 0.0509(19) Uani 1 1 d .
H13 H 0.7216 0.0282 0.2949 0.061 Uiso 1 1 calc R
C14 C 0.4324(10) 0.0050(4) 0.3946(4) 0.0445(16) Uani 1 1 d .
C15 C 0.4587(11) -0.0643(4) 0.4059(4) 0.0512(19) Uani 1 1 d .
H15 H 0.5801 -0.0760 0.3946 0.061 Uiso 1 1 calc R
C16 C 0.3106(10) -0.1167(4) 0.4332(3) 0.0438(16) Uani 1 1 d .
H16 H 0.3323 -0.1624 0.4393 0.053 Uiso 1 1 calc R
C17 C 0.1311(11) -0.1002(4) 0.4514(3) 0.0443(17) Uani 1 1 d .
C18 C 0.0957(10) -0.0308(3) 0.4386(3) 0.0412(16) Uani 1 1 d .
H18 H -0.0273 -0.0191 0.4478 0.049 Uiso 1 1 calc R
C19 C 0.2447(10) 0.0202(4) 0.4123(4) 0.0484(18) Uani 1 1 d .
H19 H 0.2216 0.0659 0.4059 0.058 Uiso 1 1 calc R
C20 C -0.0250(10) -0.1586(4) 0.4825(3) 0.0448(17) Uani 1 1 d .
C21 C 0.7773(10) 0.2190(4) 0.3750(4) 0.0434(16) Uani 1 1 d .
C22 C 0.5286(11) 0.3328(4) 0.5098(4) 0.0491(18) Uani 1 1 d .
C23 C 0.3720(9) 0.3617(3) 0.5397(3) 0.0362(14) Uani 1 1 d .
C24 C 0.4064(11) 0.4149(4) 0.5562(3) 0.0483(18) Uani 1 1 d .
H24 H 0.5297 0.4344 0.5475 0.058 Uiso 1 1 calc R
C25 C 0.2597(11) 0.4396(4) 0.5855(4) 0.054(2) Uani 1 1 d .
H25 H 0.2841 0.4759 0.5962 0.065 Uiso 1 1 calc R
C26 C 0.0722(11) 0.4098(3) 0.5994(3) 0.0449(17) Uani 1 1 d .
C27 C 0.0381(11) 0.3584(4) 0.5802(4) 0.0468(17) Uani 1 1 d .
H27 H -0.0856 0.3404 0.5866 0.056 Uiso 1 1 calc R
C28 C 0.1861(10) 0.3334(4) 0.5514(4) 0.0465(17) Uani 1 1 d .
H28 H 0.1622 0.2978 0.5397 0.056 Uiso 1 1 calc R
C29 C -0.0877(10) 0.4334(4) 0.6340(3) 0.0442(17) Uani 1 1 d .
C30 C -0.1064(10) 0.5052(3) 0.6199(3) 0.0420(16) Uani 1 1 d .
H30 H -0.0125 0.5392 0.5879 0.050 Uiso 1 1 calc R
C31 C -0.2568(11) 0.5284(4) 0.6510(4) 0.0495(18) Uani 1 1 d .
C32 C -0.3995(10) 0.4745(4) 0.6969(3) 0.0437(16) Uani 1 1 d .
H32 H -0.5066 0.4875 0.7168 0.052 Uiso 1 1 calc R
C33 C -0.3862(10) 0.4020(4) 0.7135(4) 0.0446(17) Uani 1 1 d .
C34 C -0.2262(11) 0.3817(4) 0.6828(4) 0.053(2) Uani 1 1 d .
H34 H -0.2128 0.3339 0.6950 0.063 Uiso 1 1 calc R
C35 C -0.2771(11) 0.6016(4) 0.6321(4) 0.0461(17) Uani 1 1 d .
C36 C -0.5381(10) 0.3480(4) 0.7636(4) 0.0470(18) Uani 1 1 d .
C37 C -0.4923(11) 0.2805(4) 0.8091(4) 0.0493(19) Uani 1 1 d .
H37 H -0.3660 0.2696 0.8098 0.059 Uiso 1 1 calc R
C38 C -0.7310(11) 0.3656(4) 0.7645(4) 0.0482(18) Uani 1 1 d .
H38 H -0.7601 0.4116 0.7357 0.058 Uiso 1 1 calc R
C39 C -0.8728(10) 0.3156(4) 0.8071(3) 0.0475(18) Uani 1 1 d .
H39 H -0.9985 0.3270 0.8050 0.057 Uiso 1 1 calc R
C40 C -0.8312(11) 0.2454(3) 0.8551(4) 0.0452(17) Uani 1 1 d .
C41 C -0.6388(11) 0.2282(4) 0.8546(4) 0.057(2) Uani 1 1 d .
H41 H -0.6088 0.1826 0.8842 0.068 Uiso 1 1 calc R
C42 C -0.9861(10) 0.1941(4) 0.9031(3) 0.0437(17) Uani 1 1 d .
C43 C 0.4053(13) 0.1938(5) 0.6789(6) 0.080(3) Uani 1 1 d .
H43A H 0.3557 0.1957 0.6402 0.121 Uiso 1 1 calc R
H43B H 0.5397 0.1892 0.6728 0.121 Uiso 1 1 calc R
H43C H 0.3807 0.2368 0.6821 0.121 Uiso 1 1 calc R
C44 C 0.4383(11) 0.0754(5) 0.7718(4) 0.0537(19) Uani 1 1 d .
H44A H 0.5133 0.0858 0.7989 0.081 Uiso 1 1 calc R
H44B H 0.5205 0.0720 0.7351 0.081 Uiso 1 1 calc R
H44C H 0.3647 0.0310 0.8004 0.081 Uiso 1 1 calc R
C45 C 0.1357(12) 0.1214(4) 0.7700(4) 0.056(2) Uani 1 1 d .
C46 C 0.0207(12) 0.1803(4) 0.7335(4) 0.060(2) Uani 1 1 d .
H46A H -0.0100 0.1778 0.6939 0.090 Uiso 1 1 calc R
H46B H 0.0909 0.2248 0.7188 0.090 Uiso 1 1 calc R
H46C H -0.0942 0.1771 0.7637 0.090 Uiso 1 1 calc R
Cd1 Cd 0.83495(8) 0.30950(3) 0.43075(3) 0.04614(17) Uani 1 1 d .
Cd2 Cd 0.33641(8) 0.25340(3) 0.43035(3) 0.04473(17) Uani 1 1 d .
Cd3 Cd 1.74126(8) 0.09271(3) -0.01583(3) 0.04720(17) Uani 1 1 d .
N1 N 0.3125(10) 0.1318(3) 0.7429(3) 0.0528(16) Uani 1 1 d .
O1 O 1.4328(7) 0.0808(3) 0.0338(3) 0.0523(13) Uani 1 1 d .
O2 O 1.6421(8) 0.1187(3) 0.0758(3) 0.0565(14) Uani 1 1 d .
O3 O 0.9328(7) 0.2544(3) 0.3601(2) 0.0482(12) Uani 1 1 d .
O4 O 0.6448(7) 0.2284(3) 0.4115(3) 0.0496(12) Uani 1 1 d .
O5 O -0.0039(8) -0.2125(3) 0.4773(3) 0.0524(13) Uani 1 1 d .
O6 O -0.1691(8) -0.1544(3) 0.5202(3) 0.0726(18) Uani 1 1 d .
O7 O 0.6936(8) 0.3635(3) 0.4933(3) 0.0527(13) Uani 1 1 d .
O8 O 0.4923(7) 0.2823(3) 0.4982(3) 0.0492(12) Uani 1 1 d .
O9 O -0.1364(8) 0.6421(3) 0.6147(3) 0.0655(16) Uani 1 1 d .
O10 O -0.4387(7) 0.6263(3) 0.6294(3) 0.0582(14) Uani 1 1 d .
O11 O -1.1537(8) 0.2027(3) 0.8953(3) 0.0648(16) Uani 1 1 d .
O12 O -0.9470(7) 0.1337(2) 0.9488(3) 0.0552(14) Uani 1 1 d .
O13 O 1.7184(7) 0.0557(2) -0.0966(2) 0.0489(12) Uani 1 1 d .
H13A H 1.8285 0.0585 -0.1189 0.059 Uiso 1 1 d R
H13B H 1.6726 0.0127 -0.0764 0.059 Uiso 1 1 d R
O14 O 1.7750(7) -0.0218(3) 0.0585(3) 0.0548(14) Uani 1 1 d .
H14A H 1.8592 -0.0379 0.0389 0.066 Uiso 1 1 d R
H14B H 1.8091 -0.0246 0.0947 0.066 Uiso 1 1 d R
O15 O 0.3017(7) 0.2396(3) 0.3389(3) 0.0527(13) Uani 1 1 d .
H15B H 0.2473 0.2765 0.3145 0.063 Uiso 1 1 d R
H15C H 0.2172 0.2053 0.3550 0.063 Uiso 1 1 d R
O16 O 0.8016(7) 0.4116(3) 0.3346(3) 0.0535(13) Uani 1 1 d .
H16B H 0.7231 0.4330 0.3502 0.064 Uiso 1 1 d R
H16C H 0.7388 0.3966 0.3136 0.064 Uiso 1 1 d R
O17 O 0.0705(8) 0.0722(3) 0.8260(3) 0.0568(14) Uani 1 1 d .

loop_
_atom_site_aniso_label
_atom_site_aniso_U_11
_atom_site_aniso_U_22
_atom_site_aniso_U_33
_atom_site_aniso_U_23
_atom_site_aniso_U_13
_atom_site_aniso_U_12
C1 0.047(4) 0.028(3) 0.037(4) -0.002(3) 0.016(3) -0.012(3)
C2 0.040(4) 0.041(4) 0.044(4) -0.015(3) 0.009(3) -0.006(3)
C3 0.045(5) 0.090(6) 0.055(5) -0.046(5) 0.001(4) 0.001(4)
C4 0.040(4) 0.065(5) 0.052(4) -0.029(4) 0.010(3) -0.017(4)
C5 0.043(4) 0.049(4) 0.037(4) -0.015(3) 0.007(3) -0.005(3)
C6 0.040(4) 0.034(3) 0.054(4) -0.024(3) 0.000(3) 0.003(3)
C7 0.041(4) 0.059(5) 0.037(4) -0.015(3) -0.006(3) 0.011(3)
C8 0.036(4) 0.051(4) 0.048(4) -0.024(3) 0.005(3) -0.010(3)
C9 0.040(4) 0.039(4) 0.036(4) -0.012(3) 0.003(3) -0.015(3)
C10 0.041(4) 0.030(3) 0.071(5) -0.023(3) 0.002(3) 0.007(3)
C11 0.043(4) 0.047(4) 0.038(4) -0.026(3) 0.009(3) -0.004(3)
C12 0.024(3) 0.040(3) 0.056(4) -0.030(3) 0.006(3) 0.004(3)
C13 0.034(4) 0.071(5) 0.065(5) -0.053(4) 0.015(3) -0.017(4)
C14 0.039(4) 0.040(4) 0.043(4) -0.014(3) 0.007(3) -0.005(3)
C15 0.045(4) 0.033(4) 0.054(4) -0.006(3) 0.005(3) -0.002(3)
C16 0.047(4) 0.040(4) 0.030(3) -0.009(3) 0.010(3) -0.006(3)
C17 0.047(4) 0.036(3) 0.035(3) -0.008(3) 0.009(3) -0.007(3)
C18 0.036(4) 0.038(4) 0.039(4) -0.012(3) 0.006(3) -0.005(3)
C19 0.038(4) 0.032(3) 0.047(4) -0.002(3) 0.021(3) -0.010(3)
C20 0.041(4) 0.034(4) 0.036(3) 0.003(3) -0.004(3) -0.005(3)
C21 0.035(4) 0.041(4) 0.047(4) -0.016(3) -0.002(3) 0.002(3)
C22 0.040(4) 0.052(4) 0.051(4) -0.022(4) -0.002(3) 0.004(3)
C23 0.035(4) 0.032(3) 0.031(3) -0.004(3) -0.010(3) 0.001(3)
C24 0.054(5) 0.035(4) 0.038(4) -0.008(3) 0.014(3) -0.018(3)
C25 0.054(5) 0.048(4) 0.048(4) -0.019(4) 0.019(4) -0.019(4)
C26 0.051(4) 0.031(3) 0.031(3) 0.000(3) 0.008(3) -0.009(3)
C27 0.037(4) 0.042(4) 0.056(4) -0.017(3) -0.011(3) 0.010(3)
C28 0.032(4) 0.043(4) 0.052(4) -0.013(3) -0.004(3) 0.002(3)
C29 0.043(4) 0.039(4) 0.039(4) -0.011(3) 0.000(3) -0.008(3)
C30 0.044(4) 0.037(4) 0.037(4) -0.016(3) 0.010(3) -0.019(3)
C31 0.046(4) 0.040(4) 0.040(4) -0.003(3) 0.005(3) 0.002(3)
C32 0.036(4) 0.044(4) 0.039(4) -0.012(3) -0.001(3) 0.003(3)
C33 0.040(4) 0.043(4) 0.041(4) -0.012(3) -0.002(3) -0.003(3)
C34 0.043(4) 0.033(4) 0.057(4) -0.005(3) 0.008(3) -0.001(3)
C35 0.045(5) 0.046(4) 0.039(4) -0.014(3) -0.001(3) 0.001(3)
C36 0.041(4) 0.044(4) 0.039(4) -0.007(3) 0.001(3) -0.001(3)
C37 0.041(4) 0.040(4) 0.048(4) -0.011(3) 0.018(3) 0.004(3)
C38 0.041(4) 0.039(4) 0.044(4) -0.003(3) -0.002(3) -0.010(3)
C39 0.040(4) 0.051(4) 0.022(3) 0.003(3) 0.010(3) 0.001(3)
C40 0.043(4) 0.029(3) 0.048(4) -0.009(3) 0.007(3) -0.005(3)
C41 0.040(4) 0.042(4) 0.060(5) -0.001(4) -0.002(4) -0.006(3)
C42 0.041(4) 0.042(4) 0.026(3) -0.002(3) 0.011(3) 0.001(3)
C43 0.045(5) 0.054(5) 0.102(8) -0.009(5) 0.010(5) -0.001(4)
C44 0.043(4) 0.072(5) 0.041(4) -0.021(4) -0.012(3) 0.009(4)
C45 0.052(5) 0.037(4) 0.058(5) -0.006(4) -0.002(4) 0.009(4)
C46 0.066(6) 0.047(4) 0.046(4) -0.006(4) -0.002(4) 0.017(4)
Cd1 0.0396(3) 0.0409(3) 0.0481(3) -0.0160(2) 0.0047(2) -0.0056(2)
Cd2 0.0420(3) 0.0331(3) 0.0492(3) -0.0149(2) 0.0064(2) -0.0062(2)
Cd3 0.0431(3) 0.0411(3) 0.0435(3) -0.0142(2) 0.0146(2) -0.0082(2)
N1 0.052(4) 0.055(4) 0.047(4) -0.021(3) -0.006(3) 0.002(3)
O1 0.044(3) 0.047(3) 0.056(3) -0.022(3) 0.011(2) -0.003(2)
O2 0.047(3) 0.057(3) 0.056(3) -0.027(3) 0.023(2) -0.018(2)
O3 0.036(3) 0.054(3) 0.046(3) -0.019(2) 0.007(2) -0.007(2)
O4 0.035(3) 0.051(3) 0.057(3) -0.025(2) 0.008(2) -0.006(2)
O5 0.049(3) 0.042(3) 0.054(3) -0.013(2) -0.004(2) -0.009(2)
O6 0.044(3) 0.050(3) 0.099(5) -0.024(3) 0.024(3) -0.017(3)
O7 0.047(3) 0.039(3) 0.062(3) -0.020(2) 0.005(2) -0.003(2)
O8 0.039(3) 0.047(3) 0.052(3) -0.019(2) 0.006(2) -0.004(2)
O9 0.041(3) 0.054(3) 0.083(4) -0.024(3) 0.014(3) -0.004(3)
O10 0.039(3) 0.038(3) 0.081(4) -0.019(3) 0.008(3) -0.007(2)
O11 0.043(3) 0.053(3) 0.066(4) -0.001(3) -0.006(3) -0.007(3)
O12 0.035(3) 0.029(2) 0.062(3) 0.006(2) 0.015(2) -0.009(2)
O13 0.049(3) 0.039(3) 0.046(3) -0.014(2) 0.010(2) -0.012(2)
O14 0.047(3) 0.049(3) 0.045(3) -0.007(2) 0.005(2) 0.007(2)
O15 0.038(3) 0.059(3) 0.062(3) -0.030(3) -0.007(2) 0.013(2)
O16 0.041(3) 0.046(3) 0.056(3) -0.008(2) -0.009(2) -0.002(2)
O17 0.048(3) 0.045(3) 0.056(3) -0.009(3) 0.004(2) 0.009(2)

loop_
_atom_type_symbol
_atom_type_description
_atom_type_scat_dispersion_real
_atom_type_scat_dispersion_imag
_atom_type_scat_source
C C 0.0033 0.0016 'International Tables Vol C Tables 4.2.6.8 and 6.1.1.4'
H H 0.0000 0.0000 'International Tables Vol C Tables 4.2.6.8 and 6.1.1.4'
N N 0.0061 0.0033 'International Tables Vol C Tables 4.2.6.8 and 6.1.1.4'
O O 0.0106 0.0060 'International Tables Vol C Tables 4.2.6.8 and 6.1.1.4'
Cd Cd -0.8075 1.2024 'International Tables Vol C Tables 4.2.6.8 and 6.1.1.4'

loop_
_geom_angle_atom_site_label_1
_geom_angle_atom_site_label_2
_geom_angle_atom_site_label_3
_geom_angle
_geom_angle_site_symmetry_1
_geom_angle_site_symmetry_3
O2 C1 O1 120.4(6) . .
O2 C1 C2 118.7(7) . .
O1 C1 C2 120.7(6) . .
O2 C1 Cd3 62.0(4) . .
O1 C1 Cd3 58.3(3) . .
C2 C1 Cd3 176.1(5) . .
C7 C2 C3 121.8(7) . .
C7 C2 C1 119.4(7) . .
C3 C2 C1 118.4(7) . .
C2 C3 C4 120.5(8) . .
C2 C3 H3 119.7 . .
C4 C3 H3 119.7 . .
C3 C4 C5 119.1(7) . .
C3 C4 H4 120.5 . .
C5 C4 H4 120.5 . .
C6 C5 C4 120.0(7) . .
C6 C5 C8 119.3(7) . .
C4 C5 C8 120.5(7) . .
C5 C6 C7 117.7(7) . .
C5 C6 H6 121.1 . .
C7 C6 H6 121.1 . .
C2 C7 C6 120.4(7) . .
C2 C7 H7 119.8 . .
C6 C7 H7 119.8 . .
C9 C8 C13 118.0(6) . .
C9 C8 C5 122.1(6) . .
C13 C8 C5 119.9(6) . .
C8 C9 C10 122.3(6) . .
C8 C9 H9 118.9 . .
C10 C9 H9 118.9 . .
C11 C10 C9 117.2(6) . .
C11 C10 C21 122.5(7) . .
C9 C10 C21 120.1(7) . .
C12 C11 C10 122.6(6) . .
C12 C11 H11 118.7 . .
C10 C11 H11 118.7 . .
C11 C12 C13 116.9(6) . .
C11 C12 C14 121.3(6) . .
C13 C12 C14 121.8(6) . .
C8 C13 C12 122.9(6) . .
C8 C13 H13 118.5 . .
C12 C13 H13 118.5 . .
C15 C14 C19 116.5(7) . .
C15 C14 C12 121.3(6) . .
C19 C14 C12 122.0(6) . .
C16 C15 C14 122.4(7) . .
C16 C15 H15 118.8 . .
C14 C15 H15 118.8 . .
C17 C16 C15 119.2(7) . .
C17 C16 H16 120.4 . .
C15 C16 H16 120.4 . .
C16 C17 C18 120.6(6) . .
C16 C17 C20 117.8(7) . .
C18 C17 C20 121.5(7) . .
C19 C18 C17 119.3(7) . .
C19 C18 H18 120.4 . .
C17 C18 H18 120.4 . .
C18 C19 C14 121.8(7) . .
C18 C19 H19 119.1 . .
C14 C19 H19 119.1 . .
O5 C20 O6 119.8(7) . .
O5 C20 C17 120.3(7) . .
O6 C20 C17 119.4(7) . .
O4 C21 O3 118.8(7) . .
O4 C21 C10 120.3(7) . .
O3 C21 C10 120.8(6) . .
O8 C22 O7 122.4(7) . .
O8 C22 C23 119.4(7) . .
O7 C22 C23 118.0(7) . .
C24 C23 C28 119.8(7) . .
C24 C23 C22 121.4(7) . .
C28 C23 C22 118.8(6) . .
C23 C24 C25 120.5(7) . .
C23 C24 H24 119.8 . .
C25 C24 H24 119.8 . .
C24 C25 C26 120.2(7) . .
C24 C25 H25 119.9 . .
C26 C25 H25 119.9 . .
C27 C26 C25 118.8(7) . .
C27 C26 C29 120.0(7) . .
C25 C26 C29 121.2(7) . .
C26 C27 C28 120.6(7) . .
C26 C27 H27 119.7 . .
C28 C27 H27 119.7 . .
C27 C28 C23 120.1(7) . .
C27 C28 H28 119.9 . .
C23 C28 H28 119.9 . .
C34 C29 C30 118.5(7) . .
C34 C29 C26 118.0(6) . .
C30 C29 C26 123.5(6) . .
C31 C30 C29 124.2(6) . .
C31 C30 H30 117.9 . .
C29 C30 H30 117.9 . .
C30 C31 C32 115.0(6) . .
C30 C31 C35 122.5(6) . .
C32 C31 C35 122.1(7) . .
C33 C32 C31 122.9(7) . .
C33 C32 H32 118.6 . .
C31 C32 H32 118.6 . .
C34 C33 C32 119.1(7) . .
C34 C33 C36 120.8(7) . .
C32 C33 C36 120.1(7) . .
C29 C34 C33 120.1(7) . .
C29 C34 H34 120.0 . .
C33 C34 H34 120.0 . .
O9 C35 O10 119.2(7) . .
O9 C35 C31 119.9(7) . .
O10 C35 C31 120.8(7) . .
C37 C36 C38 120.1(6) . .
C37 C36 C33 120.1(7) . .
C38 C36 C33 119.8(6) . .
C36 C37 C41 119.7(7) . .
C36 C37 H37 120.1 . .
C41 C37 H37 120.1 . .
C39 C38 C36 120.6(7) . .
C39 C38 H38 119.7 . .
C36 C38 H38 119.7 . .
C38 C39 C40 120.9(7) . .
C38 C39 H39 119.6 . .
C40 C39 H39 119.6 . .
C41 C40 C39 118.4(6) . .
C41 C40 C42 122.0(6) . .
C39 C40 C42 119.7(7) . .
C37 C41 C40 120.2(7) . .
C37 C41 H41 119.9 . .
C40 C41 H41 119.9 . .
O11 C42 O12 117.7(6) . .
O11 C42 C40 122.4(6) . .
O12 C42 C40 119.2(6) . .
O11 C42 Cd3 58.9(4) . 1_256
O12 C42 Cd3 58.9(3) . 1_256
C40 C42 Cd3 174.3(5) . 1_256
N1 C43 H43A 109.5 . .
N1 C43 H43B 109.5 . .
H43A C43 H43B 109.5 . .
N1 C43 H43C 109.5 . .
H43A C43 H43C 109.5 . .
H43B C43 H43C 109.5 . .
N1 C44 H44A 109.5 . .
N1 C44 H44B 109.5 . .
H44A C44 H44B 109.5 . .
N1 C44 H44C 109.5 . .
H44A C44 H44C 109.5 . .
H44B C44 H44C 109.5 . .
O17 C45 N1 124.3(7) . .
O17 C45 C46 120.8(7) . .
N1 C45 C46 114.2(7) . .
C45 C46 H46A 109.5 . .
C45 C46 H46B 109.5 . .
H46A C46 H46B 109.5 . .
C45 C46 H46C 109.5 . .
H46A C46 H46C 109.5 . .
H46B C46 H46C 109.5 . .
O9 Cd1 O16 76.3(2) 2_666 .
O9 Cd1 O7 108.6(2) 2_666 .
O16 Cd1 O7 87.0(2) . .
O9 Cd1 O3 78.7(2) 2_666 .
O16 Cd1 O3 89.24(19) . .
O7 Cd1 O3 170.72(19) . .
O9 Cd1 O4 131.4(2) 2_666 .
O16 Cd1 O4 98.29(19) . .
O7 Cd1 O4 119.45(18) . .
O3 Cd1 O4 52.81(17) . .
O9 Cd1 O5 82.04(19) 2_666 2_656
O16 Cd1 O5 158.33(17) . 2_656
O7 Cd1 O5 99.87(19) . 2_656
O3 Cd1 O5 86.72(18) . 2_656
O4 Cd1 O5 96.17(17) . 2_656
O9 Cd1 O8 161.8(2) 2_666 .
O16 Cd1 O8 100.80(18) . .
O7 Cd1 O8 53.27(18) . .
O3 Cd1 O8 119.42(17) . .
O4 Cd1 O8 66.62(17) . .
O5 Cd1 O8 99.72(16) 2_656 .
O6 Cd2 O15 79.8(2) 2_556 .
O6 Cd2 O4 107.1(2) 2_556 .
O15 Cd2 O4 85.97(18) . .
O6 Cd2 O8 117.2(2) 2_556 .
O15 Cd2 O8 156.68(18) . .
O4 Cd2 O8 74.06(18) . .
O6 Cd2 O10 164.3(2) 2_556 2_566
O15 Cd2 O10 97.1(2) . 2_566
O4 Cd2 O10 87.86(18) . 2_566
O8 Cd2 O10 70.76(19) . 2_566
O6 Cd2 O9 112.0(2) 2_556 2_566
O15 Cd2 O9 87.4(2) . 2_566
O4 Cd2 O9 138.44(18) . 2_566
O8 Cd2 O9 99.5(2) . 2_566
O10 Cd2 O9 52.41(19) 2_566 2_566
O14 Cd3 O1 89.94(18) . .
O14 Cd3 O12 99.42(18) . 1_854
O1 Cd3 O12 159.4(2) . 1_854
O14 Cd3 O11 154.2(2) . 1_854
O1 Cd3 O11 115.9(2) . 1_854
O12 Cd3 O11 56.12(19) 1_854 1_854
O14 Cd3 O13 87.49(19) . .
O1 Cd3 O13 101.37(19) . .
O12 Cd3 O13 97.4(2) 1_854 .
O11 Cd3 O13 87.8(2) 1_854 .
O14 Cd3 O2 91.2(2) . .
O1 Cd3 O2 57.1(2) . .
O12 Cd3 O2 104.1(2) 1_854 .
O11 Cd3 O2 102.2(2) 1_854 .
O13 Cd3 O2 158.40(18) . .
O14 Cd3 C42 127.7(2) . 1_854
O1 Cd3 C42 140.1(2) . 1_854
O12 Cd3 C42 28.6(2) 1_854 1_854
O11 Cd3 C42 27.6(2) 1_854 1_854
O13 Cd3 C42 93.8(2) . 1_854
O2 Cd3 C42 103.9(2) . 1_854
O14 Cd3 C1 90.87(19) . .
O1 Cd3 C1 29.0(2) . .
O12 Cd3 C1 131.6(2) 1_854 .
O11 Cd3 C1 111.3(2) 1_854 .
O13 Cd3 C1 130.4(2) . .
O2 Cd3 C1 28.0(2) . .
C42 Cd3 C1 124.5(2) 1_854 .
C45 N1 C44 119.3(7) . .
C45 N1 C43 127.4(7) . .
C44 N1 C43 113.0(7) . .
C1 O1 Cd3 92.6(4) . .
C1 O2 Cd3 90.0(4) . .
C21 O3 Cd1 94.8(4) . .
C21 O4 Cd2 150.2(5) . .
C21 O4 Cd1 93.4(4) . .
Cd2 O4 Cd1 106.1(2) . .
C20 O5 Cd1 115.5(5) . 2_656
C20 O6 Cd2 109.4(5) . 2_556
C22 O7 Cd1 98.3(5) . .
C22 O8 Cd2 142.3(5) . .
C22 O8 Cd1 85.5(4) . .
Cd2 O8 Cd1 100.89(19) . .
C35 O9 Cd1 160.0(6) . 2_666
C35 O9 Cd2 90.0(5) . 2_566
Cd1 O9 Cd2 104.1(2) 2_666 2_566
C35 O10 Cd2 97.5(4) . 2_566
C42 O11 Cd3 93.5(4) . 1_256
C42 O12 Cd3 92.5(4) . 1_256
Cd3 O13 H13A 109.0 . .
Cd3 O13 H13B 109.2 . .
H13A O13 H13B 109.5 . .
Cd3 O14 H14A 108.5 . .
Cd3 O14 H14B 110.3 . .
H14A O14 H14B 109.5 . .
Cd2 O15 H15B 103.3 . .
Cd2 O15 H15C 103.5 . .
H15B O15 H15C 105.3 . .
Cd1 O16 H16B 102.9 . .
Cd1 O16 H16C 102.2 . .
H16B O16 H16C 105.0 . .

loop_
_geom_bond_atom_site_label_1
_geom_bond_atom_site_label_2
_geom_bond_distance
_geom_bond_site_symmetry_2
C1 O2 1.251(9) .
C1 O1 1.294(9) .
C1 C2 1.517(10) .
C1 Cd3 2.664(7) .
C2 C7 1.332(11) .
C2 C3 1.359(11) .
C3 C4 1.376(11) .
C3 H3 0.9300 .
C4 C5 1.408(11) .
C4 H4 0.9300 .
C5 C6 1.397(10) .
C5 C8 1.503(10) .
C6 C7 1.428(10) .
C6 H6 0.9300 .
C7 H7 0.9300 .
C8 C9 1.372(10) .
C8 C13 1.373(10) .
C9 C10 1.397(10) .
C9 H9 0.9300 .
C10 C11 1.393(10) .
C10 C21 1.465(10) .
C11 C12 1.377(9) .
C11 H11 0.9300 .
C12 C13 1.397(9) .
C12 C14 1.473(9) .
C13 H13 0.9300 .
C14 C15 1.389(10) .
C14 C19 1.417(10) .
C15 C16 1.387(10) .
C15 H15 0.9300 .
C16 C17 1.378(10) .
C16 H16 0.9300 .
C17 C18 1.392(10) .
C17 C20 1.501(9) .
C18 C19 1.376(9) .
C18 H18 0.9300 .
C19 H19 0.9300 .
C20 O5 1.207(9) .
C20 O6 1.256(9) .
C21 O4 1.227(9) .
C21 O3 1.257(8) .
C22 O8 1.249(9) .
C22 O7 1.269(9) .
C22 C23 1.487(10) .
C23 C24 1.370(10) .
C23 C28 1.398(9) .
C24 C25 1.378(11) .
C24 H24 0.9300 .
C25 C26 1.412(11) .
C25 H25 0.9300 .
C26 C27 1.379(11) .
C26 C29 1.493(10) .
C27 C28 1.381(10) .
C27 H27 0.9300 .
C28 H28 0.9300 .
C29 C34 1.396(9) .
C29 C30 1.415(10) .
C30 C31 1.398(10) .
C30 H30 0.9300 .
C31 C32 1.419(10) .
C31 C35 1.421(10) .
C32 C33 1.411(10) .
C32 H32 0.9300 .
C33 C34 1.409(11) .
C33 C36 1.485(9) .
C34 H34 0.9300 .
C35 O9 1.219(9) .
C35 O10 1.262(9) .
C36 C37 1.390(10) .
C36 C38 1.423(11) .
C37 C41 1.417(10) .
C37 H37 0.9300 .
C38 C39 1.359(10) .
C38 H38 0.9300 .
C39 C40 1.435(10) .
C39 H39 0.9300 .
C40 C41 1.419(11) .
C40 C42 1.461(9) .
C41 H41 0.9300 .
C42 O11 1.235(9) .
C42 O12 1.275(8) .
C42 Cd3 2.662(7) 1_256
C43 N1 1.479(10) .
C43 H43A 0.9600 .
C43 H43B 0.9600 .
C43 H43C 0.9600 .
C44 N1 1.447(10) .
C44 H44A 0.9600 .
C44 H44B 0.9600 .
C44 H44C 0.9600 .
C45 O17 1.217(9) .
C45 N1 1.288(10) .
C45 C46 1.462(10) .
C46 H46A 0.9600 .
C46 H46B 0.9600 .
C46 H46C 0.9600 .
Cd1 O9 2.266(5) 2_666
Cd1 O16 2.272(5) .
Cd1 O7 2.301(5) .
Cd1 O3 2.380(5) .
Cd1 O4 2.426(5) .
Cd1 O5 2.581(5) 2_656
Cd1 O8 2.587(5) .
Cd2 O6 2.135(5) 2_556
Cd2 O15 2.229(5) .
Cd2 O4 2.285(5) .
Cd2 O8 2.292(5) .
Cd2 O10 2.326(5) 2_566
Cd2 O9 2.505(6) 2_566
Cd3 O14 2.253(5) .
Cd3 O1 2.270(5) .
Cd3 O12 2.281(5) 1_854
Cd3 O11 2.284(5) 1_854
Cd3 O13 2.290(5) .
Cd3 O2 2.352(5) .
Cd3 C42 2.662(7) 1_854
O5 Cd1 2.581(5) 2_656
O6 Cd2 2.135(5) 2_556
O9 Cd1 2.266(5) 2_666
O9 Cd2 2.505(6) 2_566
O10 Cd2 2.326(5) 2_566
O11 Cd3 2.284(5) 1_256
O12 Cd3 2.281(5) 1_256
O13 H13A 0.8500 .
O13 H13B 0.8501 .
O14 H14A 0.8499 .
O14 H14B 0.8501 .
O15 H15B 0.8500 .
O15 H15C 0.8500 .
O16 H16B 0.8500 .
O16 H16C 0.8500 .

loop_
_geom_torsion_atom_site_label_1
_geom_torsion_atom_site_label_2
_geom_torsion_atom_site_label_3
_geom_torsion_atom_site_label_4
_geom_torsion
_geom_torsion_site_symmetry_1
_geom_torsion_site_symmetry_4
O2 C1 C2 C7 -3.0(10) . .
O1 C1 C2 C7 171.9(7) . .
Cd3 C1 C2 C7 97(8) . .
O2 C1 C2 C3 170.5(7) . .
O1 C1 C2 C3 -14.6(10) . .
Cd3 C1 C2 C3 -90(8) . .
C7 C2 C3 C4 -7.9(13) . .
C1 C2 C3 C4 178.8(8) . .
C2 C3 C4 C5 5.6(13) . .
C3 C4 C5 C6 -1.0(12) . .
C3 C4 C5 C8 174.8(8) . .
C4 C5 C6 C7 -1.5(10) . .
C8 C5 C6 C7 -177.4(6) . .
C3 C2 C7 C6 5.2(11) . .
C1 C2 C7 C6 178.5(6) . .
C5 C6 C7 C2 -0.5(10) . .
C6 C5 C8 C9 37.7(10) . .
C4 C5 C8 C9 -138.1(8) . .
C6 C5 C8 C13 -139.4(8) . .
C4 C5 C8 C13 44.8(11) . .
C13 C8 C9 C10 -1.0(12) . .
C5 C8 C9 C10 -178.2(7) . .
C8 C9 C10 C11 2.6(11) . .
C8 C9 C10 C21 178.8(7) . .
C9 C10 C11 C12 -2.2(11) . .
C21 C10 C11 C12 -178.2(7) . .
C10 C11 C12 C13 0.1(11) . .
C10 C11 C12 C14 178.0(7) . .
C9 C8 C13 C12 -1.2(13) . .
C5 C8 C13 C12 176.0(7) . .
C11 C12 C13 C8 1.7(12) . .
C14 C12 C13 C8 -176.2(8) . .
C11 C12 C14 C15 -144.0(8) . .
C13 C12 C14 C15 33.8(11) . .
C11 C12 C14 C19 40.6(11) . .
C13 C12 C14 C19 -141.7(8) . .
C19 C14 C15 C16 -0.3(12) . .
C12 C14 C15 C16 -176.0(7) . .
C14 C15 C16 C17 -1.3(12) . .
C15 C16 C17 C18 3.9(11) . .
C15 C16 C17 C20 -178.5(7) . .
C16 C17 C18 C19 -4.8(11) . .
C20 C17 C18 C19 177.7(7) . .
C17 C18 C19 C14 3.1(12) . .
C15 C14 C19 C18 -0.6(12) . .
C12 C14 C19 C18 175.1(7) . .
C16 C17 C20 O5 -16.3(10) . .
C18 C17 C20 O5 161.2(7) . .
C16 C17 C20 O6 155.9(7) . .
C18 C17 C20 O6 -26.6(11) . .
C11 C10 C21 O4 -13.5(12) . .
C9 C10 C21 O4 170.6(7) . .
C11 C10 C21 O3 163.4(7) . .
C9 C10 C21 O3 -12.5(11) . .
O8 C22 C23 C24 177.0(6) . .
O7 C22 C23 C24 -7.1(10) . .
O8 C22 C23 C28 -2.6(10) . .
O7 C22 C23 C28 173.3(6) . .
C28 C23 C24 C25 1.4(10) . .
C22 C23 C24 C25 -178.2(7) . .
C23 C24 C25 C26 0.6(11) . .
C24 C25 C26 C27 -3.1(11) . .
C24 C25 C26 C29 177.3(7) . .
C25 C26 C27 C28 3.7(11) . .
C29 C26 C27 C28 -176.6(6) . .
C26 C27 C28 C23 -1.8(11) . .
C24 C23 C28 C27 -0.7(10) . .
C22 C23 C28 C27 178.9(7) . .
C27 C26 C29 C34 39.7(10) . .
C25 C26 C29 C34 -140.7(7) . .
C27 C26 C29 C30 -140.2(7) . .
C25 C26 C29 C30 39.4(11) . .
C34 C29 C30 C31 -1.0(12) . .
C26 C29 C30 C31 178.9(7) . .
C29 C30 C31 C32 -2.9(11) . .
C29 C30 C31 C35 -175.7(7) . .
C30 C31 C32 C33 3.9(11) . .
C35 C31 C32 C33 176.8(7) . .
C31 C32 C33 C34 -1.1(11) . .
C31 C32 C33 C36 178.1(7) . .
C30 C29 C34 C33 4.0(12) . .
C26 C29 C34 C33 -175.9(7) . .
C32 C33 C34 C29 -3.0(12) . .
C36 C33 C34 C29 177.8(7) . .
C30 C31 C35 O9 -34.2(12) . .
C32 C31 C35 O9 153.5(8) . .
C30 C31 C35 O10 141.9(8) . .
C32 C31 C35 O10 -30.5(12) . .
C34 C33 C36 C37 35.8(12) . .
C32 C33 C36 C37 -143.4(8) . .
C34 C33 C36 C38 -143.8(8) . .
C32 C33 C36 C38 37.0(11) . .
C38 C36 C37 C41 2.5(12) . .
C33 C36 C37 C41 -177.2(7) . .
C37 C36 C38 C39 -3.6(12) . .
C33 C36 C38 C39 176.0(7) . .
C36 C38 C39 C40 4.0(12) . .
C38 C39 C40 C41 -3.3(12) . .
C38 C39 C40 C42 176.4(7) . .
C36 C37 C41 C40 -1.8(13) . .
C39 C40 C41 C37 2.2(13) . .
C42 C40 C41 C37 -177.5(8) . .
C41 C40 C42 O11 -165.1(8) . .
C39 C40 C42 O11 15.2(12) . .
C41 C40 C42 O12 4.7(12) . .
C39 C40 C42 O12 -175.0(7) . .
C41 C40 C42 Cd3 -64(6) . 1_256
C39 C40 C42 Cd3 116(5) . 1_256
O2 C1 Cd3 O14 90.9(4) . .
O1 C1 Cd3 O14 -88.3(4) . .
C2 C1 Cd3 O14 -11(8) . .
O2 C1 Cd3 O1 179.2(6) . .
C2 C1 Cd3 O1 77(8) . .
O2 C1 Cd3 O12 -12.6(5) . 1_854
O1 C1 Cd3 O12 168.3(3) . 1_854
C2 C1 Cd3 O12 -114(8) . 1_854
O2 C1 Cd3 O11 -75.5(4) . 1_854
O1 C1 Cd3 O11 105.3(4) . 1_854
C2 C1 Cd3 O11 -177(100) . 1_854
O2 C1 Cd3 O13 178.3(3) . .
O1 C1 Cd3 O13 -0.9(5) . .
C2 C1 Cd3 O13 76(8) . .
O1 C1 Cd3 O2 -179.2(6) . .
C2 C1 Cd3 O2 -102(9) . .
O2 C1 Cd3 C42 -48.0(5) . 1_854
O1 C1 Cd3 C42 132.8(4) . 1_854
C2 C1 Cd3 C42 -150(8) . 1_854
O17 C45 N1 C44 13.8(14) . .
C46 C45 N1 C44 -176.0(7) . .
O17 C45 N1 C43 -173.3(9) . .
C46 C45 N1 C43 -3.1(14) . .
O2 C1 O1 Cd3 -0.8(6) . .
C2 C1 O1 Cd3 -175.6(5) . .
O14 Cd3 O1 C1 91.9(4) . .
O12 Cd3 O1 C1 -25.6(7) 1_854 .
O11 Cd3 O1 C1 -87.5(4) 1_854 .
O13 Cd3 O1 C1 179.3(4) . .
O2 Cd3 O1 C1 0.5(4) . .
C42 Cd3 O1 C1 -70.4(5) 1_854 .
O1 C1 O2 Cd3 0.8(6) . .
C2 C1 O2 Cd3 175.7(5) . .
O14 Cd3 O2 C1 -89.6(4) . .
O1 Cd3 O2 C1 -0.5(4) . .
O12 Cd3 O2 C1 170.4(4) 1_854 .
O11 Cd3 O2 C1 112.6(4) 1_854 .
O13 Cd3 O2 C1 -3.5(7) . .
C42 Cd3 O2 C1 140.9(4) 1_854 .
O4 C21 O3 Cd1 4.8(7) . .
C10 C21 O3 Cd1 -172.2(6) . .
O9 Cd1 O3 C21 -179.8(5) 2_666 .
O16 Cd1 O3 C21 -103.7(4) . .
O7 Cd1 O3 C21 -37.9(12) . .
O4 Cd1 O3 C21 -2.6(4) . .
O5 Cd1 O3 C21 97.6(4) 2_656 .
O8 Cd1 O3 C21 -1.7(5) . .
O3 C21 O4 Cd2 127.0(8) . .
C10 C21 O4 Cd2 -56.0(13) . .
O3 C21 O4 Cd1 -4.7(7) . .
C10 C21 O4 Cd1 172.3(6) . .
O6 Cd2 O4 C21 88.2(10) 2_556 .
O15 Cd2 O4 C21 10.2(10) . .
O8 Cd2 O4 C21 -157.7(10) . .
O10 Cd2 O4 C21 -87.1(10) 2_566 .
O9 Cd2 O4 C21 -71.3(10) 2_566 .
O6 Cd2 O4 Cd1 -142.7(2) 2_556 .
O15 Cd2 O4 Cd1 139.3(2) . .
O8 Cd2 O4 Cd1 -28.57(19) . .
O10 Cd2 O4 Cd1 42.0(2) 2_566 .
O9 Cd2 O4 Cd1 57.8(4) 2_566 .
O9 Cd1 O4 C21 6.4(5) 2_666 .
O16 Cd1 O4 C21 85.4(4) . .
O7 Cd1 O4 C21 176.6(4) . .
O3 Cd1 O4 C21 2.7(4) . .
O5 Cd1 O4 C21 -78.4(4) 2_656 .
O8 Cd1 O4 C21 -176.4(5) . .
O9 Cd1 O4 Cd2 -150.9(2) 2_666 .
O16 Cd1 O4 Cd2 -71.9(2) . .
O7 Cd1 O4 Cd2 19.3(3) . .
O3 Cd1 O4 Cd2 -154.6(3) . .
O5 Cd1 O4 Cd2 124.3(2) 2_656 .
O8 Cd1 O4 Cd2 26.35(18) . .
O6 C20 O5 Cd1 -87.3(8) . 2_656
C17 C20 O5 Cd1 84.9(7) . 2_656
O5 C20 O6 Cd2 2.4(9) . 2_556
C17 C20 O6 Cd2 -169.9(5) . 2_556
O8 C22 O7 Cd1 8.1(8) . .
C23 C22 O7 Cd1 -167.6(6) . .
O9 Cd1 O7 C22 176.2(4) 2_666 .
O16 Cd1 O7 C22 101.8(5) . .
O3 Cd1 O7 C22 35.8(12) . .
O4 Cd1 O7 C22 4.0(5) . .
O5 Cd1 O7 C22 -99.0(4) 2_656 .
O8 Cd1 O7 C22 -4.1(4) . .
O7 C22 O8 Cd2 -109.2(8) . .
C23 C22 O8 Cd2 66.5(10) . .
O7 C22 O8 Cd1 -7.2(7) . .
C23 C22 O8 Cd1 168.5(6) . .
O6 Cd2 O8 C22 -135.8(8) 2_556 .
O15 Cd2 O8 C22 90.8(9) . .
O4 Cd2 O8 C22 122.8(8) . .
O10 Cd2 O8 C22 29.5(8) 2_566 .
O9 Cd2 O8 C22 -15.0(8) 2_566 .
O6 Cd2 O8 Cd1 127.4(2) 2_556 .
O15 Cd2 O8 Cd1 -6.1(5) . .
O4 Cd2 O8 Cd1 26.02(17) . .
O10 Cd2 O8 Cd1 -67.33(19) 2_566 .
O9 Cd2 O8 Cd1 -111.81(18) 2_566 .
O9 Cd1 O8 C22 5.2(8) 2_666 .
O16 Cd1 O8 C22 -73.7(4) . .
O7 Cd1 O8 C22 4.2(4) . .
O3 Cd1 O8 C22 -169.0(4) . .
O4 Cd1 O8 C22 -168.2(5) . .
O5 Cd1 O8 C22 99.3(4) 2_656 .
O9 Cd1 O8 Cd2 147.7(5) 2_666 .
O16 Cd1 O8 Cd2 68.8(2) . .
O7 Cd1 O8 Cd2 146.7(3) . .
O3 Cd1 O8 Cd2 -26.5(2) . .
O4 Cd1 O8 Cd2 -25.65(18) . .
O5 Cd1 O8 Cd2 -118.21(19) 2_656 .
O10 C35 O9 Cd1 -144.8(14) . 2_666
C31 C35 O9 Cd1 31(2) . 2_666
O10 C35 O9 Cd2 -9.1(7) . 2_566
C31 C35 O9 Cd2 167.0(6) . 2_566
O9 C35 O10 Cd2 9.9(8) . 2_566
C31 C35 O10 Cd2 -166.2(6) . 2_566
O12 C42 O11 Cd3 3.6(8) . 1_256
C40 C42 O11 Cd3 173.5(7) . 1_256
O11 C42 O12 Cd3 -3.6(8) . 1_256
C40 C42 O12 Cd3 -173.8(6) . 1_256

loop_
_platon_squeeze_void_nr
_platon_squeeze_void_average_x
_platon_squeeze_void_average_y
_platon_squeeze_void_average_z
_platon_squeeze_void_volume
_platon_squeeze_void_count_electrons
_platon_squeeze_void_content
1 -0.058 0.056 0.695 20 2 ' '
2 -0.058 0.500 0.000 794 74 ' '
3 0.057 0.944 0.305 20 2 ' '
